data_2015362
loop_
_publ_author_name
'Linden, Anthony'
'Iliev, Boyan'
'Heimgartner, Heinz'

_publ_section_title
;<i>cis</i>-(6<i>RS</i>,13<i>RS</i>)-3,3,10,10-Tetramethyl-6,13-diphenyl-1,8-dioxa-4,11-diazacyclotetradecane-2,5,9,12-tetraone
 and two of its precursors
;
_journal_coeditor_code GD3017
_journal_issue 6
_journal_name_full 'Acta Crystallographica Section C'
_journal_page_first o339
_journal_page_last o343
_journal_paper_doi 10.1107/S010827010601420X
_journal_volume 62
_journal_year 2006
_chemical_formula_iupac 'C13 H17 N O4'
_chemical_formula_moiety 'C13 H17 N O4'
_chemical_formula_sum 'C13 H17 N O4'
_chemical_formula_weight 251.28
_chemical_name_systematic
;
rac-3-hydroxy-N-[1-methyl-1-(N-methyl-N-phenylcarbamoyl)ethyl]-
2-phenylpropanamide
;
_space_group_IT_number 2
_symmetry_cell_setting triclinic
_symmetry_space_group_name_Hall '-P 1'
_symmetry_space_group_name_H-M 'P -1'
_atom_sites_solution_hydrogens mixed
_atom_sites_solution_primary direct
_atom_sites_solution_secondary difmap
_audit_creation_method SHELXL97
_cell_angle_alpha 99.2298(16)
_cell_angle_beta 98.278(2)
_cell_angle_gamma 99.5405(19)
_cell_formula_units_Z 2
_cell_length_a 6.6567(2)
_cell_length_b 9.1317(3)
_cell_length_c 10.8486(3)
_cell_measurement_reflns_used 2837
_cell_measurement_temperature 160.0(10)
_cell_measurement_theta_max 27.5
_cell_measurement_theta_min 2.0
_cell_volume 631.98(3)
_computing_cell_refinement 'DENZO-SMN (Otwinowski & Minor, 1997)'
_computing_data_collection 'COLLECT (Nonius, 2000)'
_computing_data_reduction 'DENZO-SMN and SCALEPACK (Otwinowski & Minor, 1997)'
_computing_molecular_graphics 'ORTEPII (Johnson, 1976)'
_computing_publication_material 'SHELXL97 and PLATON (Spek, 2003)'
_computing_structure_refinement 'SHELXL97 (Sheldrick, 1997)'
_computing_structure_solution 'SIR92 (Altomare <i>et al.</i>,  1994)'
_diffrn_ambient_temperature 160.0(10)
_diffrn_detector_area_resol_mean 9
_diffrn_measured_fraction_theta_full 0.997
_diffrn_measured_fraction_theta_max 0.997
_diffrn_measurement_device_type 'Nonius KappaCCD area-detector'
_diffrn_measurement_method '\f and \w scans with \k offsets'
_diffrn_radiation_monochromator 'horizontally mounted graphite crystal'
_diffrn_radiation_source 'Nonius FR590 sealed tube generator'
_diffrn_radiation_type 'Mo K\a'
_diffrn_radiation_wavelength 0.71073
_diffrn_reflns_av_R_equivalents 0.0610
_diffrn_reflns_av_sigmaI/netI 0.0541
_diffrn_reflns_limit_h_max 8
_diffrn_reflns_limit_h_min 0
_diffrn_reflns_limit_k_max 11
_diffrn_reflns_limit_k_min -11
_diffrn_reflns_limit_l_max 13
_diffrn_reflns_limit_l_min -14
_diffrn_reflns_number 15315
_diffrn_reflns_theta_full 27.50
_diffrn_reflns_theta_max 27.50
_diffrn_reflns_theta_min 3.15
_diffrn_standards_decay_% 0
_diffrn_standards_number 0
_exptl_absorpt_coefficient_mu 0.0979
_exptl_absorpt_correction_type none
_exptl_crystal_colour colourless
_exptl_crystal_density_diffrn 1.320
_exptl_crystal_density_method 'not measured'
_exptl_crystal_description tablet
_exptl_crystal_F_000 268
_exptl_crystal_size_max 0.25
_exptl_crystal_size_mid 0.17
_exptl_crystal_size_min 0.10
_refine_diff_density_max 0.310
_refine_diff_density_min -0.300
_refine_ls_extinction_coef 0.067(12)
_refine_ls_extinction_expression Fc^*^=kFc[1+0.001xFc^2^\l^3^/sin(2\q)]^-1/4^
_refine_ls_extinction_method 'SHELXL97 (Sheldrick, 1997)'
_refine_ls_goodness_of_fit_ref 1.063
_refine_ls_hydrogen_treatment mixed
_refine_ls_matrix_type full
_refine_ls_number_parameters 178
_refine_ls_number_reflns 2898
_refine_ls_number_restraints 0
_refine_ls_restrained_S_all 1.063
_refine_ls_R_factor_all 0.0780
_refine_ls_R_factor_gt 0.0519
_refine_ls_shift/su_max 0.001
_refine_ls_shift/su_mean 0.000
_refine_ls_structure_factor_coef Fsqd
_refine_ls_weighting_details 'w = 1/[\s^2^(Fo^2^)+(0.0656P)^2^+0.1385P] where P=(Fo^2^+2Fc^2^)/3'
_refine_ls_weighting_scheme calc
_refine_ls_wR_factor_gt 0.1206
_refine_ls_wR_factor_ref 0.1387
_reflns_number_gt 2129
_reflns_number_total 2900
_reflns_threshold_expression I>2\s(I)
_cod_data_source_file gd3017.cif
_cod_data_source_block IV
_cod_depositor_comments
;
The following automatic conversions were performed:

'_atom_sites_solution_hydrogens' value 'geom & difmap' was changed to
'mixed'.

Automatic conversion script
Id: cif_fix_values 6452 2018-10-05 10:23:21Z andrius 
;
_cod_database_code 2015362
_cod_database_fobs_code 2015362

loop_
_symmetry_equiv_pos_as_xyz
'x, y, z'
'-x, -y, -z'

loop_
_atom_site_type_symbol
_atom_site_label
_atom_site_fract_x
_atom_site_fract_y
_atom_site_fract_z
_atom_site_U_iso_or_equiv
_atom_site_adp_type
_atom_site_calc_flag
_atom_site_refinement_flags
_atom_site_occupancy
O O1 0.49870(19) 1.03820(13) 0.15522(12) 0.0377(3) Uani d . 1
O O2 0.2869(2) 0.85713(14) 0.00834(11) 0.0374(3) Uani d . 1
H H2 0.379(5) 0.906(4) -0.054(3) 0.119(11) Uiso d . 1
O O4 0.45972(16) 0.66054(12) 0.19945(11) 0.0297(3) Uani d . 1
O O7 0.26448(17) 0.40646(13) -0.05294(11) 0.0290(3) Uani d . 1
H H7 0.377(4) 0.386(3) -0.094(3) 0.079(8) Uiso d . 1
N N3 0.1425(2) 0.71929(14) 0.19032(12) 0.0241(3) Uani d . 1
H H3 0.008(4) 0.685(2) 0.160(2) 0.051(6) Uiso d . 1
C C1 0.3509(2) 0.92984(17) 0.12373(15) 0.0273(4) Uani d . 1
C C2 0.2204(2) 0.88278(17) 0.22064(15) 0.0256(4) Uani d . 1
C C4 0.2691(2) 0.61981(17) 0.17993(14) 0.0235(4) Uani d . 1
C C5 0.1632(2) 0.45320(17) 0.14904(15) 0.0244(4) Uani d . 1
H H5 0.0219 0.4454 0.0993 0.029 Uiso calc R 1
C C6 0.2818(2) 0.36091(18) 0.06740(15) 0.0268(4) Uani d . 1
H H61 0.4290 0.3790 0.1080 0.032 Uiso calc R 1
H H62 0.2233 0.2517 0.0567 0.032 Uiso calc R 1
C C8 0.0327(3) 0.96027(19) 0.20649(17) 0.0339(4) Uani d . 1
H H81 -0.0422 0.9309 0.1189 0.051 Uiso calc R 1
H H82 0.0799 1.0702 0.2272 0.051 Uiso calc R 1
H H83 -0.0593 0.9291 0.2643 0.051 Uiso calc R 1
C C9 0.3445(3) 0.93276(19) 0.35500(15) 0.0312(4) Uani d . 1
H H91 0.2557 0.9068 0.4161 0.047 Uiso calc R 1
H H92 0.3951 1.0424 0.3718 0.047 Uiso calc R 1
H H93 0.4623 0.8812 0.3634 0.047 Uiso calc R 1
C C10 0.1384(2) 0.39679(17) 0.27110(15) 0.0258(4) Uani d . 1
C C11 -0.0576(3) 0.35727(19) 0.29991(17) 0.0327(4) Uani d . 1
H H11 -0.1756 0.3656 0.2427 0.039 Uiso calc R 1
C C12 -0.0830(3) 0.3059(2) 0.41111(18) 0.0413(5) Uani d . 1
H H12 -0.2179 0.2789 0.4297 0.050 Uiso calc R 1
C C13 0.0881(3) 0.2939(2) 0.49516(18) 0.0410(5) Uani d . 1
H H13 0.0708 0.2591 0.5716 0.049 Uiso calc R 1
C C14 0.2840(3) 0.33251(19) 0.46771(17) 0.0367(4) Uani d . 1
H H14 0.4016 0.3244 0.5254 0.044 Uiso calc R 1
C C15 0.3093(3) 0.38321(18) 0.35583(16) 0.0307(4) Uani d . 1
H H15 0.4443 0.4088 0.3370 0.037 Uiso calc R 1

loop_
_atom_site_aniso_label
_atom_site_aniso_U_11
_atom_site_aniso_U_22
_atom_site_aniso_U_33
_atom_site_aniso_U_12
_atom_site_aniso_U_13
_atom_site_aniso_U_23
O1 0.0413(7) 0.0313(7) 0.0367(7) -0.0050(6) 0.0084(6) 0.0065(5)
O2 0.0483(8) 0.0332(7) 0.0274(6) -0.0014(6) 0.0068(6) 0.0053(5)
O4 0.0231(6) 0.0283(6) 0.0368(7) 0.0050(5) 0.0055(5) 0.0032(5)
O7 0.0272(6) 0.0329(6) 0.0293(6) 0.0092(5) 0.0074(5) 0.0070(5)
N3 0.0240(7) 0.0188(7) 0.0301(7) 0.0051(5) 0.0050(6) 0.0059(5)
C1 0.0316(9) 0.0217(8) 0.0286(8) 0.0061(7) 0.0032(7) 0.0058(7)
C2 0.0308(9) 0.0186(8) 0.0284(8) 0.0059(6) 0.0062(7) 0.0049(6)
C4 0.0253(8) 0.0244(8) 0.0226(8) 0.0061(6) 0.0062(6) 0.0070(6)
C5 0.0236(8) 0.0214(8) 0.0282(8) 0.0058(6) 0.0028(6) 0.0050(6)
C6 0.0296(8) 0.0225(8) 0.0287(8) 0.0077(6) 0.0036(7) 0.0045(7)
C8 0.0363(10) 0.0237(8) 0.0444(10) 0.0113(7) 0.0089(8) 0.0074(7)
C9 0.0373(9) 0.0278(9) 0.0277(9) 0.0037(7) 0.0060(7) 0.0055(7)
C10 0.0317(9) 0.0181(7) 0.0283(8) 0.0061(6) 0.0061(7) 0.0041(6)
C11 0.0323(9) 0.0298(9) 0.0385(10) 0.0083(7) 0.0091(7) 0.0090(7)
C12 0.0460(11) 0.0386(10) 0.0469(11) 0.0104(8) 0.0217(9) 0.0158(9)
C13 0.0591(12) 0.0326(10) 0.0345(10) 0.0084(9) 0.0141(9) 0.0112(8)
C14 0.0480(11) 0.0276(9) 0.0329(9) 0.0079(8) -0.0017(8) 0.0079(7)
C15 0.0327(9) 0.0240(8) 0.0345(9) 0.0061(7) 0.0029(7) 0.0051(7)

loop_
_atom_type_symbol
_atom_type_description
_atom_type_scat_dispersion_real
_atom_type_scat_dispersion_imag
_atom_type_scat_source
C C 0.0033 0.0016
; International Tables for Crystallography (1992).
Vol. C, Tables 4.2.6.8 and 6.1.1.4
;
H H 0.0000 0.0000
; International Tables for Crystallography (1992).
Vol. C, Tables 4.2.6.8 and 6.1.1.4
;
N N 0.0061 0.0033
; International Tables for Crystallography (1992).
Vol. C, Tables 4.2.6.8 and 6.1.1.4
;
O O 0.0106 0.0060
; International Tables for Crystallography (1992).
Vol. C, Tables 4.2.6.8 and 6.1.1.4
;

loop_
_geom_angle_atom_site_label_1
_geom_angle_atom_site_label_2
_geom_angle_atom_site_label_3
_geom_angle
C1 O2 H2 109.9(17)
C6 O7 H7 110.6(15)
C4 N3 C2 122.12(13)
C4 N3 H3 117.6(14)
C2 N3 H3 118.6(14)
O1 C1 O2 123.80(15)
O1 C1 C2 120.43(14)
O2 C1 C2 115.57(14)
N3 C2 C1 109.91(12)
N3 C2 C9 111.65(13)
C1 C2 C9 110.70(13)
N3 C2 C8 107.52(13)
C1 C2 C8 106.69(13)
C9 C2 C8 110.19(13)
O4 C4 N3 121.99(14)
O4 C4 C5 122.38(13)
N3 C4 C5 115.56(13)
C10 C5 C6 112.77(13)
C10 C5 C4 109.57(12)
C6 C5 C4 110.43(13)
C10 C5 H5 108.0
C6 C5 H5 108.0
C4 C5 H5 108.0
O7 C6 C5 107.77(12)
O7 C6 H61 110.2
C5 C6 H61 110.2
O7 C6 H62 110.2
C5 C6 H62 110.2
H61 C6 H62 108.5
C2 C8 H81 109.5
C2 C8 H82 109.5
H81 C8 H82 109.5
C2 C8 H83 109.5
H81 C8 H83 109.5
H82 C8 H83 109.5
C2 C9 H91 109.5
C2 C9 H92 109.5
H91 C9 H92 109.5
C2 C9 H93 109.5
H91 C9 H93 109.5
H92 C9 H93 109.5
C11 C10 C15 118.78(15)
C11 C10 C5 119.98(14)
C15 C10 C5 121.24(14)
C12 C11 C10 120.75(16)
C12 C11 H11 119.6
C10 C11 H11 119.6
C13 C12 C11 120.00(17)
C13 C12 H12 120.0
C11 C12 H12 120.0
C14 C13 C12 119.93(17)
C14 C13 H13 120.0
C12 C13 H13 120.0
C13 C14 C15 120.04(16)
C13 C14 H14 120.0
C15 C14 H14 120.0
C14 C15 C10 120.50(16)
C14 C15 H15 119.7
C10 C15 H15 119.7

loop_
_geom_bond_atom_site_label_1
_geom_bond_atom_site_label_2
_geom_bond_distance
O1 C1 1.2392(19)
O2 C1 1.294(2)
O2 H2 1.08(3)
O4 C4 1.2385(18)
O7 C6 1.4273(19)
O7 H7 0.95(3)
N3 C4 1.3406(19)
N3 C2 1.4638(19)
N3 H3 0.89(2)
C1 C2 1.526(2)
C2 C9 1.527(2)
C2 C8 1.535(2)
C4 C5 1.529(2)
C5 C10 1.516(2)
C5 C6 1.517(2)
C5 H5 1.0000
C6 H61 0.9900
C6 H62 0.9900
C8 H81 0.9800
C8 H82 0.9800
C8 H83 0.9800
C9 H91 0.9800
C9 H92 0.9800
C9 H93 0.9800
C10 C11 1.389(2)
C10 C15 1.392(2)
C11 C12 1.385(2)
C11 H11 0.9500
C12 C13 1.384(3)
C12 H12 0.9500
C13 C14 1.381(3)
C13 H13 0.9500
C14 C15 1.389(2)
C14 H14 0.9500
C15 H15 0.9500

loop_
_geom_hbond_atom_site_label_D
_geom_hbond_atom_site_label_H
_geom_hbond_atom_site_label_A
_geom_hbond_site_symmetry_A
_geom_hbond_distance_DH
_geom_hbond_distance_HA
_geom_hbond_distance_DA
_geom_hbond_angle_DHA
_geom_hbond_publ_flag
O2 H2 O1 2_675 1.08(3) 1.55(4) 2.6307(16) 174(3) yes
O7 H7 O4 2_665 0.95(3) 1.74(3) 2.6780(16) 167(2) yes
N3 H3 O7 2_565 0.89(2) 1.98(2) 2.8523(18) 166(2) yes

loop_
_geom_torsion_atom_site_label_1
_geom_torsion_atom_site_label_2
_geom_torsion_atom_site_label_3
_geom_torsion_atom_site_label_4
_geom_torsion
C4 N3 C2 C1 56.53(18)
C4 N3 C2 C9 -66.72(18)
C4 N3 C2 C8 172.30(14)
O1 C1 C2 N3 -148.38(15)
O2 C1 C2 N3 36.52(19)
O1 C1 C2 C9 -24.6(2)
O2 C1 C2 C9 160.32(14)
O1 C1 C2 C8 95.33(17)
O2 C1 C2 C8 -79.77(17)
C2 N3 C4 O4 2.4(2)
C2 N3 C4 C5 179.44(13)
O4 C4 C5 C10 88.59(17)
N3 C4 C5 C10 -88.45(15)
O4 C4 C5 C6 -36.2(2)
N3 C4 C5 C6 146.75(13)
C10 C5 C6 O7 170.06(12)
C4 C5 C6 O7 -66.99(15)
C6 C5 C10 C11 -124.04(16)
C4 C5 C10 C11 112.53(16)
C6 C5 C10 C15 55.83(19)
C4 C5 C10 C15 -67.60(18)
C15 C10 C11 C12 0.3(2)
C5 C10 C11 C12 -179.83(15)
C10 C11 C12 C13 0.2(3)
C11 C12 C13 C14 -0.3(3)
C12 C13 C14 C15 -0.1(3)
C13 C14 C15 C10 0.5(3)
C11 C10 C15 C14 -0.7(2)
C5 C10 C15 C14 179.47(14)

loop_
_cod_related_entry_id
_cod_related_entry_database
_cod_related_entry_code
1 ChemSpider 21133538
